data_9000471
loop_
_publ_author_name
'Smyth, J. R.'

_publ_section_title
;
 High temperature crystal chemistry of fayalite
 T = 600 deg C
 olivine
;
_journal_name_full 'American Mineralogist'
_journal_page_first 1092
_journal_page_last 1097
_journal_volume 60
_journal_year 1975
_chemical_formula_sum 'Fe2 O4 Si'
_chemical_name_mineral Fayalite
_space_group_IT_number 62
_symmetry_space_group_name_Hall '-P 2c 2ab'
_symmetry_space_group_name_H-M 'P b n m'
_cell_angle_alpha 90
_cell_angle_beta 90
_cell_angle_gamma 90
_cell_length_a 4.841
_cell_length_b 10.521
_cell_length_c 6.126
_cell_formula_units_Z 4
_cell_volume 312.010
_database_code_amcsd 0000482
_diffrn_ambient_temperature 873.15
_exptl_crystal_density_diffrn 4.338
_cod_original_formula_sum 'Fe2 Si O4'
_cod_database_code 9000471

loop_
_space_group_symop_operation_xyz
x,y,z
x,y,1/2-z
-x,-y,1/2+z
1/2+x,1/2-y,1/2+z
1/2-x,1/2+y,1/2-z
1/2-x,1/2+y,z
1/2+x,1/2-y,-z
-x,-y,-z

loop_
_atom_site_aniso_label
_atom_site_aniso_U_11
_atom_site_aniso_U_22
_atom_site_aniso_U_33
_atom_site_aniso_U_12
_atom_site_aniso_U_13
_atom_site_aniso_U_23
Fe1 0.01532 0.03365 0.02110 0.00077 -0.00285 -0.00555
Fe2 0.02018 0.02243 0.01939 -0.00052 0.00000 0.00000
Si 0.00784 0.01907 0.01464 0.00026 0.00000 0.00000
O1 0.01496 0.02019 0.01958 0.00490 0.00000 0.00000
O2 0.00641 0.02355 0.01749 -0.00206 0.00000 0.00000
O3 0.01294 0.01794 0.02567 -0.00129 0.00030 0.00784

loop_
_atom_site_label
_atom_site_fract_x
_atom_site_fract_y
_atom_site_fract_z
Fe1 0.00000 0.00000 0.00000
Fe2 0.98660 0.28060 0.25000
Si 0.42950 0.09750 0.25000
O1 0.76730 0.09360 0.25000
O2 0.20940 0.45270 0.25000
O3 0.29060 0.16280 0.04030

loop_
_cod_related_entry_id
_cod_related_entry_database
_cod_related_entry_code
1 AMCSD 0000482
